data_1511786
loop_
_publ_author_name
'Han, Sang-Don'
'Allen, Joshua L.'
'J\'onsson, Erlendur'
'Johansson, Patrik'
'McOwen, Dennis W.'
'Boyle, Paul D.'
'Henderson, Wesley A.'

_publ_section_title
;
 Solvate Structures and Computational/Spectroscopic Characterization of
 Lithium Difluoro(oxalato)borate (LiDFOB) Electrolytes
;
_journal_issue 11
_journal_name_full 'The Journal of Physical Chemistry C'
_journal_page_first 5521
_journal_paper_doi 10.1021/jp309102c
_journal_volume 117
_journal_year 2013
_chemical_formula_sum 'C8 H9 B F2 Li N3 O4'
_chemical_formula_weight 266.93
_chemical_name_systematic ?
_space_group_IT_number 62
_symmetry_cell_setting orthorhombic
_symmetry_space_group_name_Hall '-P 2ac 2n'
_symmetry_space_group_name_H-M 'P n m a'
_atom_sites_solution_hydrogens geom
_atom_sites_solution_primary direct
_atom_sites_solution_secondary difmap
_audit_creation_method SHELXL-97
_cell_angle_alpha 90.00
_cell_angle_beta 90.00
_cell_angle_gamma 90.00
_cell_formula_units_Z 4
_cell_length_a 8.0286(3)
_cell_length_b 6.3995(2)
_cell_length_c 24.6301(8)
_cell_measurement_reflns_used 9894
_cell_measurement_temperature 110
_cell_measurement_theta_max 42.38
_cell_measurement_theta_min 2.67
_cell_volume 1265.47(7)
_computing_cell_refinement SAINT
_computing_data_collection Apex2
_computing_data_reduction SAINT
_computing_molecular_graphics NRCVAX
_computing_publication_material cif2tables.py
_computing_structure_refinement XL
_computing_structure_solution XS
_diffrn_ambient_temperature 110
_diffrn_measured_fraction_theta_full 0.992
_diffrn_measured_fraction_theta_max 0.966
_diffrn_measurement_device_type 'Bruker-Nonius Kappa Axis X8 Apex2'
_diffrn_measurement_method 'omega and phi scans'
_diffrn_radiation_monochromator graphite
_diffrn_radiation_source 'fine-focus sealed tube'
_diffrn_radiation_type MoK\a
_diffrn_radiation_wavelength 0.71073
_diffrn_reflns_av_R_equivalents 0.0405
_diffrn_reflns_av_sigmaI/netI 0.0257
_diffrn_reflns_limit_h_max 15
_diffrn_reflns_limit_h_min -15
_diffrn_reflns_limit_k_max 11
_diffrn_reflns_limit_k_min -11
_diffrn_reflns_limit_l_max 44
_diffrn_reflns_limit_l_min -44
_diffrn_reflns_number 57897
_diffrn_reflns_theta_full 40.70
_diffrn_reflns_theta_max 42.49
_diffrn_reflns_theta_min 2.67
_exptl_absorpt_coefficient_mu 0.126
_exptl_absorpt_correction_T_max 0.9662
_exptl_absorpt_correction_T_min 0.9347
_exptl_absorpt_correction_type multi-scan
_exptl_absorpt_process_details SADABS
_exptl_crystal_colour colourless
_exptl_crystal_density_diffrn 1.401
_exptl_crystal_density_method 'not measured'
_exptl_crystal_description prism
_exptl_crystal_F_000 544
_exptl_crystal_size_max 0.54
_exptl_crystal_size_mid 0.36
_exptl_crystal_size_min 0.28
_refine_diff_density_max 0.572
_refine_diff_density_min -0.252
_refine_diff_density_rms 0.057
_refine_ls_extinction_method none
_refine_ls_goodness_of_fit_ref 1.044
_refine_ls_hydrogen_treatment constr
_refine_ls_matrix_type full
_refine_ls_number_parameters 109
_refine_ls_number_reflns 4673
_refine_ls_number_restraints 0
_refine_ls_restrained_S_all 1.044
_refine_ls_R_factor_all 0.0634
_refine_ls_R_factor_gt 0.0406
_refine_ls_shift/su_max 0.001
_refine_ls_shift/su_mean 0.000
_refine_ls_structure_factor_coef Fsqd
_refine_ls_weighting_details 'calc w=1/[\s^2^(Fo^2^)+(0.0591P)^2^+0.0847P] where P=(Fo^2^+2Fc^2^)/3'
_refine_ls_weighting_scheme calc
_refine_ls_wR_factor_gt 0.1044
_refine_ls_wR_factor_ref 0.1140
_reflns_number_gt 3421
_reflns_number_total 4673
_reflns_threshold_expression >2sigma(I)
_cod_data_source_file jp309102c_si_004.cif
_cod_data_source_block x11085
_cod_database_code 1511786

loop_
_symmetry_equiv_pos_as_xyz
'x, y, z'
'x+1/2, -y+1/2, -z+1/2'
'-x, y+1/2, -z'
'-x+1/2, -y, z+1/2'
'-x, -y, -z'
'-x-1/2, y-1/2, z-1/2'
'x, -y-1/2, z'
'x-1/2, y, -z-1/2'

loop_
_atom_site_label
_atom_site_type_symbol
_atom_site_fract_x
_atom_site_fract_y
_atom_site_fract_z
_atom_site_U_iso_or_equiv
_atom_site_adp_type
_atom_site_occupancy
_atom_site_symmetry_multiplicity
_atom_site_calc_flag
_atom_site_refinement_flags
Li1 Li 0.78271(17) 0.7500 0.12942(6) 0.0178(2) Uani 1 2 d S
O1 O 0.86659(4) 0.47783(6) 0.151160(15) 0.01671(7) Uani 1 1 d .
O2 O 0.88307(5) 0.43458(6) 0.241602(15) 0.01717(7) Uani 1 1 d .
B1 B 0.89014(10) 0.2500 0.27938(3) 0.01698(13) Uani 1 2 d S
F1 F 0.75393(7) 0.2500 0.31324(2) 0.02464(11) Uani 1 2 d S
F2 F 1.03602(7) 0.2500 0.30780(2) 0.02593(11) Uani 1 2 d S
C1 C 0.87398(5) 0.37034(7) 0.191653(18) 0.01335(8) Uani 1 1 d .
N1 N 0.53922(9) 0.7500 0.14693(3) 0.02459(14) Uani 1 2 d S
C2 C 0.39965(9) 0.7500 0.15632(3) 0.01999(13) Uani 1 2 d S
C3 C 0.22206(9) 0.7500 0.16750(4) 0.02244(14) Uani 1 2 d S
H3A H 0.1648 0.8376 0.1407 0.034 Uiso 0.50 1 calc PR
H3B H 0.2023 0.8056 0.2040 0.034 Uiso 0.50 1 calc PR
H3C H 0.1793 0.6068 0.1653 0.034 Uiso 0.50 1 calc PR
N2 N 0.82240(10) 0.7500 0.04729(3) 0.02527(14) Uani 1 2 d S
C4 C 0.85782(10) 0.7500 0.00219(3) 0.02153(13) Uani 1 2 d S
C5 C 0.90424(12) 0.7500 -0.05475(4) 0.02999(18) Uani 1 2 d S
H5A H 1.0086 0.6725 -0.0594 0.045 Uiso 0.50 1 calc PR
H5B H 0.9194 0.8942 -0.0672 0.045 Uiso 0.50 1 calc PR
H5C H 0.8161 0.6832 -0.0761 0.045 Uiso 0.50 1 calc PR
N3 N 0.28371(15) 0.7500 0.03067(4) 0.0443(2) Uani 1 2 d S
C6 C 0.34827(12) 0.7500 -0.01055(4) 0.02715(16) Uani 1 2 d S
C7 C 0.42799(13) 0.7500 -0.06336(4) 0.03223(19) Uani 1 2 d S
H7A H 0.4717 0.8898 -0.0711 0.048 Uiso 0.50 1 calc PR
H7B H 0.3465 0.7113 -0.0912 0.048 Uiso 0.50 1 calc PR
H7C H 0.5197 0.6489 -0.0634 0.048 Uiso 0.50 1 calc PR

loop_
_atom_site_aniso_label
_atom_site_aniso_U_11
_atom_site_aniso_U_22
_atom_site_aniso_U_33
_atom_site_aniso_U_23
_atom_site_aniso_U_13
_atom_site_aniso_U_12
Li1 0.0201(5) 0.0151(5) 0.0183(6) 0.000 0.0009(4) 0.000
O1 0.01985(14) 0.01376(15) 0.01653(16) 0.00337(12) 0.00145(11) 0.00033(11)
O2 0.02445(16) 0.01232(14) 0.01474(15) -0.00172(11) -0.00048(12) -0.00050(12)
B1 0.0221(3) 0.0153(3) 0.0136(3) 0.000 -0.0008(2) 0.000
F1 0.0314(2) 0.0236(2) 0.0189(2) 0.000 0.00797(18) 0.000
F2 0.0285(2) 0.0280(3) 0.0212(2) 0.000 -0.00936(18) 0.000
C1 0.01424(15) 0.01116(16) 0.01464(18) -0.00003(13) 0.00064(13) -0.00017(12)
N1 0.0197(3) 0.0226(3) 0.0315(4) 0.000 0.0023(2) 0.000
C2 0.0196(3) 0.0159(3) 0.0244(3) 0.000 -0.0002(2) 0.000
C3 0.0165(2) 0.0205(3) 0.0303(4) 0.000 0.0004(2) 0.000
N2 0.0351(3) 0.0236(3) 0.0171(3) 0.000 0.0029(2) 0.000
C4 0.0266(3) 0.0211(3) 0.0168(3) 0.000 0.0011(2) 0.000
C5 0.0345(4) 0.0403(5) 0.0152(3) 0.000 0.0057(3) 0.000
N3 0.0516(6) 0.0534(6) 0.0277(4) 0.000 -0.0001(4) 0.000
C6 0.0309(4) 0.0275(4) 0.0230(4) 0.000 -0.0072(3) 0.000
C7 0.0331(4) 0.0394(5) 0.0242(4) 0.000 -0.0008(3) 0.000

loop_
_atom_type_symbol
_atom_type_description
_atom_type_scat_dispersion_real
_atom_type_scat_dispersion_imag
_atom_type_scat_source
C C 0.0033 0.0016 'International Tables Vol C Tables 4.2.6.8 and 6.1.1.4'
H H 0.0000 0.0000 'International Tables Vol C Tables 4.2.6.8 and 6.1.1.4'
B B 0.0013 0.0007 'International Tables Vol C Tables 4.2.6.8 and 6.1.1.4'
F F 0.0171 0.0103 'International Tables Vol C Tables 4.2.6.8 and 6.1.1.4'
Li Li -0.0003 0.0001 'International Tables Vol C Tables 4.2.6.8 and 6.1.1.4'
N N 0.0061 0.0033 'International Tables Vol C Tables 4.2.6.8 and 6.1.1.4'
O O 0.0106 0.0060 'International Tables Vol C Tables 4.2.6.8 and 6.1.1.4'

loop_
_geom_angle_atom_site_label_1
_geom_angle_atom_site_label_2
_geom_angle_atom_site_label_3
_geom_angle
_geom_angle_site_symmetry_1
_geom_angle_site_symmetry_3
O1 Li1 O1 127.43(8) 7_575 .
O1 Li1 N1 106.21(4) 7_575 .
O1 Li1 N1 106.21(4) . .
O1 Li1 N2 102.61(5) 7_575 .
O1 Li1 N2 102.61(5) . .
N1 Li1 N2 111.39(7) . .
C1 O1 Li1 138.76(5) . .
C1 O2 B1 109.83(4) . .
F2 B1 F1 111.79(6) . .
F2 B1 O2 110.46(4) . 7_565
F1 B1 O2 110.18(4) . 7_565
F2 B1 O2 110.46(4) . .
F1 B1 O2 110.18(4) . .
O2 B1 O2 103.45(6) 7_565 .
O1 C1 O2 127.01(5) . .
O1 C1 C1 124.55(3) . 7_565
O2 C1 C1 108.45(3) . 7_565
C2 N1 Li1 179.22(9) . .
N1 C2 C3 179.27(9) . .
C2 C3 H3A 109.5 . .
C2 C3 H3B 109.5 . .
H3A C3 H3B 109.5 . .
C2 C3 H3C 109.5 . .
H3A C3 H3C 109.5 . .
H3B C3 H3C 109.5 . .
C4 N2 Li1 174.59(9) . .
N2 C4 C5 179.47(9) . .
C4 C5 H5A 109.5 . .
C4 C5 H5B 109.5 . .
H5A C5 H5B 109.5 . .
C4 C5 H5C 109.5 . .
H5A C5 H5C 109.5 . .
H5B C5 H5C 109.5 . .
N3 C6 C7 179.15(11) . .
C6 C7 H7A 109.5 . .
C6 C7 H7B 109.5 . .
H7A C7 H7B 109.5 . .
C6 C7 H7C 109.5 . .
H7A C7 H7C 109.5 . .
H7B C7 H7C 109.5 . .

loop_
_geom_bond_atom_site_label_1
_geom_bond_atom_site_label_2
_geom_bond_distance
_geom_bond_site_symmetry_2
Li1 O1 1.9426(7) .
Li1 O1 1.9426(7) 7_575
Li1 N1 2.0019(15) .
Li1 N2 2.0480(16) .
O1 C1 1.2130(6) .
O2 C1 1.2992(6) .
O2 B1 1.5047(6) .
B1 F2 1.3646(10) .
B1 F1 1.3753(9) .
B1 O2 1.5047(6) 7_565
C1 C1 1.5402(9) 7_565
N1 C2 1.1442(10) .
C2 C3 1.4521(10) .
C3 H3A 0.9800 .
C3 H3B 0.9800 .
C3 H3C 0.9800 .
N2 C4 1.1466(11) .
C4 C5 1.4510(12) .
C5 H5A 0.9800 .
C5 H5B 0.9800 .
C5 H5C 0.9800 .
N3 C6 1.1399(14) .
C6 C7 1.4496(14) .
C7 H7A 0.9800 .
C7 H7B 0.9800 .
C7 H7C 0.9800 .

loop_
_geom_torsion_atom_site_label_1
_geom_torsion_atom_site_label_2
_geom_torsion_atom_site_label_3
_geom_torsion_atom_site_label_4
_geom_torsion
_geom_torsion_site_symmetry_1
_geom_torsion_site_symmetry_4
O1 Li1 O1 C1 68.46(12) 7_575 .
N1 Li1 O1 C1 -57.59(10) . .
N2 Li1 O1 C1 -174.61(5) . .
C1 O2 B1 F2 118.13(5) . .
C1 O2 B1 F1 -117.86(5) . .
C1 O2 B1 O2 -0.09(7) . 7_565
Li1 O1 C1 O2 -30.00(9) . .
Li1 O1 C1 C1 149.99(6) . 7_565
B1 O2 C1 O1 -179.95(5) . .
B1 O2 C1 C1 0.06(4) . 7_565
O1 Li1 N1 C2 110.98(6) 7_575 .
O1 Li1 N1 C2 -110.98(6) . .
N2 Li1 N1 C2 0.000(17) . .
Li1 N1 C2 C3 0.00(2) . .
O1 Li1 N2 C4 66.74(5) 7_575 .
O1 Li1 N2 C4 -66.75(5) . .
N1 Li1 N2 C4 180.000(6) . .
Li1 N2 C4 C5 0.00(8) . .
